data_4509060
loop_
_publ_author_name
'Ojala, William H.'
'Lystad, Kendra M.'
'Deal, Tera L.'
'Engebretson, Jessica E.'
'Spude, Jill M.'
'Balidemaj, Barjeta'
'Ojala, Charles R.'

_publ_section_title
;
 Bridge Orientation as a Selector of Intermolecular Interactions in a
 Series of Crystalline Isomeric Benzylideneanilines
;
_journal_issue 2
_journal_name_full 'Crystal Growth &amp; Design'
_journal_page_first 964
_journal_paper_doi 10.1021/cg8007443
_journal_volume 9
_journal_year 2009
_chemical_formula_moiety 'C15 H12 N2'
_chemical_formula_sum 'C15 H12 N2'
_chemical_formula_weight 220.27
_chemical_melting_point 369.0(10)
_chemical_name_systematic
; 
 N-(2-cyanobenzylidene)-4-methylaniline 
;
_space_group_IT_number 2
_symmetry_cell_setting triclinic
_symmetry_space_group_name_Hall '-P 1'
_symmetry_space_group_name_H-M 'P -1'
_atom_sites_solution_hydrogens geom
_atom_sites_solution_primary direct
_atom_sites_solution_secondary difmap
_audit_creation_method SHELXL-97
_audit_update_record
;
2008-01-07 # Formatted by publCIF
;
_cell_angle_alpha 75.792(3)
_cell_angle_beta 83.549(3)
_cell_angle_gamma 88.317(3)
_cell_formula_units_Z 8
_cell_length_a 7.0689(11)
_cell_length_b 15.980(3)
_cell_length_c 22.180(4)
_cell_measurement_reflns_used 2784
_cell_measurement_temperature 173(2)
_cell_measurement_theta_max 27.055
_cell_measurement_theta_min 2.570
_cell_volume 2413.5(7)
_computing_cell_refinement 'SAINTPLUS, Bruker'
_computing_data_collection 'SMART, Bruker'
_computing_data_reduction 'SAINTPLUS, Bruker'
_computing_publication_material 'SHELXL97 (Sheldrick, 1997)'
_computing_structure_refinement 'SHELXL-97 (Sheldrick, 1997)'
_computing_structure_solution 'SHELXS-97 (Sheldrick, 1990)'
_diffrn_ambient_temperature 173(2)
_diffrn_measured_fraction_theta_full 0.992
_diffrn_measured_fraction_theta_max 0.992
_diffrn_measurement_device_type 'Siemens SMART Platform CCD'
_diffrn_measurement_method 'area detector, omega scans per phi'
_diffrn_radiation_monochromator graphite
_diffrn_radiation_source 'fine-focus sealed tube'
_diffrn_radiation_type MoK\a
_diffrn_radiation_wavelength 0.71073
_diffrn_reflns_av_R_equivalents 0.0335
_diffrn_reflns_av_sigmaI/netI 0.0434
_diffrn_reflns_limit_h_max 8
_diffrn_reflns_limit_h_min -8
_diffrn_reflns_limit_k_max 19
_diffrn_reflns_limit_k_min -19
_diffrn_reflns_limit_l_max 27
_diffrn_reflns_limit_l_min -27
_diffrn_reflns_number 25575
_diffrn_reflns_theta_full 26.37
_diffrn_reflns_theta_max 26.37
_diffrn_reflns_theta_min 1.31
_exptl_absorpt_coefficient_mu 0.073
_exptl_absorpt_correction_T_max 0.987
_exptl_absorpt_correction_T_min 0.962
_exptl_absorpt_correction_type multi-scan
_exptl_absorpt_process_details 'SADABS (Blessing, 1995)'
_exptl_crystal_colour colorless
_exptl_crystal_density_diffrn 1.212
_exptl_crystal_density_method 'not measured'
_exptl_crystal_description needle
_exptl_crystal_F_000 928
_exptl_crystal_size_max 0.50
_exptl_crystal_size_mid 0.35
_exptl_crystal_size_min 0.20
_refine_diff_density_max 0.153
_refine_diff_density_min -0.179
_refine_diff_density_rms 0.034
_refine_ls_extinction_method none
_refine_ls_goodness_of_fit_ref 1.026
_refine_ls_hydrogen_treatment constr
_refine_ls_matrix_type full
_refine_ls_number_parameters 613
_refine_ls_number_reflns 9763
_refine_ls_number_restraints 0
_refine_ls_restrained_S_all 1.026
_refine_ls_R_factor_all 0.0959
_refine_ls_R_factor_gt 0.0514
_refine_ls_shift/su_max 0.001
_refine_ls_shift/su_mean 0.000
_refine_ls_structure_factor_coef Fsqd
_refine_ls_weighting_details 'calc w=1/[\s\^2\^(Fo\^2\^)+(0.0548P)\^2\^+0.2420P], P=(Fo\^2\^+2Fc\^2\^)/3'
_refine_ls_weighting_scheme calc
_refine_ls_wR_factor_gt 0.1135
_refine_ls_wR_factor_ref 0.1286
_reflns_number_gt 6155
_reflns_number_total 9763
_reflns_threshold_expression I>2\s(I)
_cod_data_source_file cg8007443sup1.cif
_cod_data_source_block 5a
_cod_depositor_comments
;
The following automatic conversions were performed:

'_chemical_melting_point' value '368-370' was changed to '369.0(10)'
- the average value was taken and precision was estimated.

Automatic conversion script
Id: cif_fix_values 1891 2012-01-12 08:04:46Z andrius 
;
_cod_original_cell_volume 2413.4(7)
_cod_database_code 4509060

loop_
_symmetry_equiv_pos_as_xyz
'x, y, z'
'-x, -y, -z'

loop_
_atom_site_label
_atom_site_type_symbol
_atom_site_fract_x
_atom_site_fract_y
_atom_site_fract_z
_atom_site_U_iso_or_equiv
_atom_site_adp_type
_atom_site_occupancy
_atom_site_symmetry_multiplicity
_atom_site_calc_flag
_atom_site_refinement_flags
C1 C 0.3023(2) 0.34344(11) 0.24935(7) 0.0367(4) Uani 1 1 d .
C2 C 0.2239(2) 0.27279(11) 0.23482(8) 0.0415(4) Uani 1 1 d .
H2 H 0.1688 0.2800 0.1967 0.050 Uiso 1 1 calc R
C3 C 0.2259(3) 0.19201(12) 0.27583(9) 0.0481(5) Uani 1 1 d .
H3 H 0.1731 0.1443 0.2651 0.058 Uiso 1 1 calc R
C4 C 0.3033(3) 0.17896(13) 0.33227(9) 0.0514(5) Uani 1 1 d .
C5 C 0.3763(2) 0.25026(13) 0.34685(9) 0.0519(5) Uani 1 1 d .
H5 H 0.4284 0.2432 0.3855 0.062 Uiso 1 1 calc R
C6 C 0.3751(2) 0.33127(12) 0.30655(8) 0.0449(4) Uani 1 1 d .
H6 H 0.4245 0.3791 0.3180 0.054 Uiso 1 1 calc R
C7 C 0.3170(2) 0.52481(10) 0.10879(8) 0.0358(4) Uani 1 1 d .
C8 C 0.2766(2) 0.53526(10) 0.04681(8) 0.0361(4) Uani 1 1 d .
C9 C 0.2730(2) 0.61670(11) 0.00627(8) 0.0437(4) Uani 1 1 d .
H9 H 0.2434 0.6229 -0.0353 0.052 Uiso 1 1 calc R
C10 C 0.3125(3) 0.68834(11) 0.02677(9) 0.0481(5) Uani 1 1 d .
H10 H 0.3103 0.7442 -0.0007 0.058 Uiso 1 1 calc R
C11 C 0.3552(3) 0.67872(11) 0.08735(9) 0.0489(5) Uani 1 1 d .
H11 H 0.3835 0.7283 0.1011 0.059 Uiso 1 1 calc R
C12 C 0.3574(2) 0.59843(11) 0.12802(8) 0.0441(4) Uani 1 1 d .
H12 H 0.3866 0.5932 0.1696 0.053 Uiso 1 1 calc R
C13 C 0.3152(2) 0.43863(11) 0.15176(8) 0.0369(4) Uani 1 1 d .
H13 H 0.3204 0.3892 0.1351 0.044 Uiso 1 1 calc R
C14 C 0.2330(2) 0.46149(11) 0.02465(8) 0.0405(4) Uani 1 1 d .
C15 C 0.3041(3) 0.09054(14) 0.37648(10) 0.0760(7) Uani 1 1 d .
H15A H 0.3641 0.0938 0.4136 0.114 Uiso 0.50 1 calc PR
H15B H 0.3758 0.0504 0.3554 0.114 Uiso 0.50 1 calc PR
H15C H 0.1729 0.0700 0.3891 0.114 Uiso 0.50 1 calc PR
H15D H 0.2445 0.0490 0.3585 0.114 Uiso 0.50 1 calc PR
H15E H 0.2327 0.0924 0.4167 0.114 Uiso 0.50 1 calc PR
H15F H 0.4357 0.0728 0.3830 0.114 Uiso 0.50 1 calc PR
C16 C 0.8034(2) 0.35693(12) 0.38751(8) 0.0399(4) Uani 1 1 d .
C17 C 0.8703(2) 0.28333(11) 0.36920(8) 0.0409(4) Uani 1 1 d .
H17 H 0.9418 0.2885 0.3296 0.049 Uiso 1 1 calc R
C18 C 0.8329(2) 0.20241(12) 0.40867(8) 0.0438(4) Uani 1 1 d .
H18 H 0.8794 0.1527 0.3954 0.053 Uiso 1 1 calc R
C19 C 0.7295(2) 0.19203(12) 0.46701(8) 0.0464(5) Uani 1 1 d .
C20 C 0.6677(2) 0.26611(13) 0.48520(8) 0.0506(5) Uani 1 1 d .
H20 H 0.5989 0.2609 0.5253 0.061 Uiso 1 1 calc R
C21 C 0.7036(2) 0.34723(13) 0.44660(8) 0.0476(5) Uani 1 1 d .
H21 H 0.6599 0.3969 0.4605 0.057 Uiso 1 1 calc R
C22 C 0.8713(2) 0.53848(10) 0.24676(8) 0.0350(4) Uani 1 1 d .
C23 C 0.8527(2) 0.54907(10) 0.18286(8) 0.0350(4) Uani 1 1 d .
C24 C 0.8735(2) 0.62964(11) 0.14085(9) 0.0429(4) Uani 1 1 d .
H24 H 0.8587 0.6359 0.0979 0.051 Uiso 1 1 calc R
C25 C 0.9159(2) 0.70043(11) 0.16234(9) 0.0471(5) Uani 1 1 d .
H25 H 0.9296 0.7558 0.1341 0.057 Uiso 1 1 calc R
C26 C 0.9384(2) 0.69072(11) 0.22479(9) 0.0471(5) Uani 1 1 d .
H26 H 0.9695 0.7394 0.2392 0.057 Uiso 1 1 calc R
C27 C 0.9160(2) 0.61109(11) 0.26641(9) 0.0420(4) Uani 1 1 d .
H27 H 0.9314 0.6057 0.3092 0.050 Uiso 1 1 calc R
C28 C 0.8401(2) 0.45380(11) 0.29036(8) 0.0382(4) Uani 1 1 d .
H28 H 0.8236 0.4053 0.2739 0.046 Uiso 1 1 calc R
C29 C 0.8166(2) 0.47542(11) 0.15927(8) 0.0393(4) Uani 1 1 d .
C30 C 0.6909(3) 0.10365(13) 0.50976(9) 0.0657(6) Uani 1 1 d .
H30A H 0.7452 0.0596 0.4889 0.099 Uiso 0.50 1 calc PR
H30B H 0.5532 0.0949 0.5196 0.099 Uiso 0.50 1 calc PR
H30C H 0.7493 0.0990 0.5485 0.099 Uiso 0.50 1 calc PR
H30D H 0.6199 0.1094 0.5491 0.099 Uiso 0.50 1 calc PR
H30E H 0.8120 0.0741 0.5184 0.099 Uiso 0.50 1 calc PR
H30F H 0.6158 0.0700 0.4895 0.099 Uiso 0.50 1 calc PR
C31 C 0.3414(2) 0.84693(10) 0.24898(7) 0.0350(4) Uani 1 1 d .
C32 C 0.4394(2) 0.77990(11) 0.22925(8) 0.0379(4) Uani 1 1 d .
H32 H 0.5124 0.7910 0.1895 0.046 Uiso 1 1 calc R
C33 C 0.4308(2) 0.69712(11) 0.26740(8) 0.0441(4) Uani 1 1 d .
H33 H 0.4974 0.6519 0.2531 0.053 Uiso 1 1 calc R
C34 C 0.3274(3) 0.67851(12) 0.32601(9) 0.0480(5) Uani 1 1 d .
C35 C 0.2355(2) 0.74647(13) 0.34581(8) 0.0502(5) Uani 1 1 d .
H35 H 0.1650 0.7355 0.3860 0.060 Uiso 1 1 calc R
C36 C 0.2437(2) 0.82954(12) 0.30863(8) 0.0436(4) Uani 1 1 d .
H36 H 0.1822 0.8751 0.3239 0.052 Uiso 1 1 calc R
C37 C 0.3097(2) 1.02851(10) 0.11099(8) 0.0348(4) Uani 1 1 d .
C38 C 0.2672(2) 1.03679(10) 0.04940(8) 0.0363(4) Uani 1 1 d .
C39 C 0.2486(2) 1.11765(11) 0.00877(8) 0.0439(4) Uani 1 1 d .
H39 H 0.2183 1.1223 -0.0326 0.053 Uiso 1 1 calc R
C40 C 0.2744(3) 1.19057(11) 0.02926(9) 0.0480(5) Uani 1 1 d .
H40 H 0.2608 1.2460 0.0021 0.058 Uiso 1 1 calc R
C41 C 0.3204(3) 1.18349(11) 0.08938(9) 0.0480(5) Uani 1 1 d .
H41 H 0.3407 1.2342 0.1028 0.058 Uiso 1 1 calc R
C42 C 0.3371(2) 1.10382(10) 0.12991(8) 0.0406(4) Uani 1 1 d .
H42 H 0.3676 1.1002 0.1711 0.049 Uiso 1 1 calc R
C43 C 0.3182(2) 0.94320(10) 0.15405(8) 0.0355(4) Uani 1 1 d .
H43 H 0.3088 0.8935 0.1383 0.043 Uiso 1 1 calc R
C44 C 0.2404(2) 0.96097(11) 0.02702(8) 0.0406(4) Uani 1 1 d .
C45 C 0.3171(3) 0.58740(13) 0.36667(11) 0.0747(7) Uani 1 1 d .
H45A H 0.3904 0.5488 0.3446 0.112 Uiso 0.50 1 calc PR
H45B H 0.1840 0.5686 0.3758 0.112 Uiso 0.50 1 calc PR
H45C H 0.3703 0.5858 0.4059 0.112 Uiso 0.50 1 calc PR
H45D H 0.2394 0.5866 0.4063 0.112 Uiso 0.50 1 calc PR
H45E H 0.4458 0.5668 0.3751 0.112 Uiso 0.50 1 calc PR
H45F H 0.2595 0.5497 0.3450 0.112 Uiso 0.50 1 calc PR
C46 C 0.7666(2) 0.85411(11) 0.38522(7) 0.0361(4) Uani 1 1 d .
C47 C 0.7194(2) 0.78069(11) 0.36691(8) 0.0382(4) Uani 1 1 d .
H47 H 0.6751 0.7862 0.3272 0.046 Uiso 1 1 calc R
C48 C 0.7369(2) 0.69986(11) 0.40631(8) 0.0413(4) Uani 1 1 d .
H48 H 0.7048 0.6504 0.3930 0.050 Uiso 1 1 calc R
C49 C 0.7998(2) 0.68873(12) 0.46477(8) 0.0433(4) Uani 1 1 d .
C50 C 0.8427(2) 0.76245(12) 0.48313(8) 0.0467(5) Uani 1 1 d .
H50 H 0.8846 0.7568 0.5232 0.056 Uiso 1 1 calc R
C51 C 0.8255(2) 0.84378(12) 0.44437(8) 0.0429(4) Uani 1 1 d .
H51 H 0.8543 0.8932 0.4583 0.051 Uiso 1 1 calc R
C52 C 0.7751(2) 1.03770(10) 0.24578(7) 0.0336(4) Uani 1 1 d .
C53 C 0.8074(2) 1.04740(10) 0.18076(8) 0.0332(4) Uani 1 1 d .
C54 C 0.8126(2) 1.12872(10) 0.13947(8) 0.0403(4) Uani 1 1 d .
H54 H 0.8375 1.1344 0.0957 0.048 Uiso 1 1 calc R
C55 C 0.7812(2) 1.20099(11) 0.16277(9) 0.0451(4) Uani 1 1 d .
H55 H 0.7851 1.2568 0.1350 0.054 Uiso 1 1 calc R
C56 C 0.7441(2) 1.19225(11) 0.22656(9) 0.0451(4) Uani 1 1 d .
H56 H 0.7195 1.2421 0.2423 0.054 Uiso 1 1 calc R
C57 C 0.7423(2) 1.11205(11) 0.26745(8) 0.0412(4) Uani 1 1 d .
H57 H 0.7184 1.1074 0.3112 0.049 Uiso 1 1 calc R
C58 C 0.7810(2) 0.95186(10) 0.28842(8) 0.0362(4) Uani 1 1 d .
H58 H 0.8042 0.9032 0.2712 0.043 Uiso 1 1 calc R
C59 C 0.8323(2) 0.97279(11) 0.15534(8) 0.0378(4) Uani 1 1 d .
C60 C 0.8163(3) 0.60026(12) 0.50772(9) 0.0611(6) Uani 1 1 d .
H60A H 0.8627 0.6056 0.5466 0.092 Uiso 0.50 1 calc PR
H60B H 0.9058 0.5652 0.4872 0.092 Uiso 0.50 1 calc PR
H60C H 0.6911 0.5724 0.5173 0.092 Uiso 0.50 1 calc PR
H60D H 0.7771 0.5566 0.4874 0.092 Uiso 0.50 1 calc PR
H60E H 0.7339 0.5970 0.5468 0.092 Uiso 0.50 1 calc PR
H60F H 0.9487 0.5898 0.5168 0.092 Uiso 0.50 1 calc PR
N1 N 0.30706(19) 0.42843(9) 0.21043(7) 0.0397(3) Uani 1 1 d .
N2 N 0.1985(2) 0.40340(10) 0.00617(7) 0.0546(4) Uani 1 1 d .
N3 N 0.83421(19) 0.44237(9) 0.34947(7) 0.0419(4) Uani 1 1 d .
N4 N 0.7911(2) 0.41698(10) 0.14015(7) 0.0541(4) Uani 1 1 d .
N5 N 0.33782(19) 0.93300(9) 0.21172(6) 0.0382(3) Uani 1 1 d .
N6 N 0.2214(2) 0.90161(10) 0.00833(7) 0.0554(4) Uani 1 1 d .
N7 N 0.75642(19) 0.93995(9) 0.34745(6) 0.0391(3) Uani 1 1 d .
N8 N 0.8497(2) 0.91377(9) 0.13484(7) 0.0524(4) Uani 1 1 d .

loop_
_atom_site_aniso_label
_atom_site_aniso_U_11
_atom_site_aniso_U_22
_atom_site_aniso_U_33
_atom_site_aniso_U_23
_atom_site_aniso_U_13
_atom_site_aniso_U_12
C1 0.0330(9) 0.0430(10) 0.0322(10) -0.0061(8) -0.0025(7) 0.0021(7)
C2 0.0429(10) 0.0481(11) 0.0319(10) -0.0082(8) 0.0005(8) -0.0022(8)
C3 0.0474(11) 0.0444(11) 0.0470(12) -0.0070(9) 0.0094(9) -0.0009(8)
C4 0.0408(10) 0.0558(13) 0.0453(12) 0.0047(10) 0.0064(9) 0.0108(9)
C5 0.0388(10) 0.0724(14) 0.0369(11) 0.0011(10) -0.0056(8) 0.0052(9)
C6 0.0369(10) 0.0591(12) 0.0373(11) -0.0083(9) -0.0054(8) -0.0018(8)
C7 0.0362(9) 0.0333(10) 0.0381(10) -0.0093(8) -0.0038(7) -0.0002(7)
C8 0.0424(10) 0.0293(9) 0.0361(10) -0.0072(8) -0.0043(7) -0.0001(7)
C9 0.0538(11) 0.0361(10) 0.0402(11) -0.0064(8) -0.0074(8) -0.0016(8)
C10 0.0580(12) 0.0306(10) 0.0526(13) -0.0046(9) -0.0055(9) -0.0024(8)
C11 0.0570(12) 0.0347(11) 0.0586(13) -0.0173(10) -0.0065(9) -0.0080(8)
C12 0.0475(11) 0.0461(12) 0.0416(11) -0.0142(9) -0.0087(8) -0.0034(8)
C13 0.0384(9) 0.0372(10) 0.0369(10) -0.0118(8) -0.0056(7) 0.0008(7)
C14 0.0539(11) 0.0335(10) 0.0334(10) -0.0052(8) -0.0089(8) 0.0015(8)
C15 0.0676(15) 0.0660(15) 0.0700(15) 0.0210(12) 0.0083(11) 0.0154(11)
C16 0.0356(9) 0.0529(12) 0.0322(10) -0.0110(9) -0.0067(7) 0.0016(8)
C17 0.0372(10) 0.0541(12) 0.0312(10) -0.0103(9) -0.0030(7) 0.0017(8)
C18 0.0401(10) 0.0510(12) 0.0395(11) -0.0082(9) -0.0085(8) 0.0043(8)
C19 0.0337(10) 0.0613(13) 0.0395(11) -0.0021(9) -0.0075(8) 0.0005(8)
C20 0.0386(10) 0.0785(15) 0.0299(10) -0.0061(10) 0.0003(8) 0.0021(9)
C21 0.0423(11) 0.0660(13) 0.0364(11) -0.0169(10) -0.0049(8) 0.0065(9)
C22 0.0311(9) 0.0343(10) 0.0412(10) -0.0125(8) -0.0039(7) 0.0028(7)
C23 0.0344(9) 0.0304(9) 0.0422(10) -0.0129(8) -0.0043(7) 0.0025(7)
C24 0.0488(11) 0.0355(10) 0.0447(11) -0.0101(9) -0.0072(8) 0.0050(8)
C25 0.0501(11) 0.0303(10) 0.0608(13) -0.0118(9) -0.0044(9) 0.0018(8)
C26 0.0414(10) 0.0395(11) 0.0685(14) -0.0277(10) -0.0068(9) -0.0020(8)
C27 0.0386(10) 0.0457(11) 0.0473(11) -0.0212(9) -0.0065(8) 0.0006(8)
C28 0.0372(9) 0.0401(10) 0.0400(11) -0.0141(8) -0.0065(8) 0.0011(7)
C29 0.0487(11) 0.0335(10) 0.0355(10) -0.0074(8) -0.0051(8) -0.0004(8)
C30 0.0564(13) 0.0714(15) 0.0554(13) 0.0103(11) -0.0034(10) -0.0042(11)
C31 0.0342(9) 0.0396(10) 0.0315(9) -0.0066(8) -0.0078(7) -0.0040(7)
C32 0.0382(9) 0.0432(10) 0.0336(10) -0.0098(8) -0.0080(7) -0.0016(8)
C33 0.0450(11) 0.0410(11) 0.0491(12) -0.0105(9) -0.0178(9) -0.0005(8)
C34 0.0423(11) 0.0474(12) 0.0498(12) 0.0045(9) -0.0180(9) -0.0132(9)
C35 0.0370(10) 0.0687(14) 0.0367(11) 0.0041(10) -0.0042(8) -0.0097(9)
C36 0.0369(10) 0.0584(12) 0.0347(10) -0.0096(9) -0.0044(8) -0.0002(8)
C37 0.0343(9) 0.0316(9) 0.0384(10) -0.0089(8) -0.0016(7) -0.0020(7)
C38 0.0393(9) 0.0315(9) 0.0384(10) -0.0092(8) -0.0030(7) -0.0017(7)
C39 0.0522(11) 0.0362(10) 0.0413(11) -0.0046(9) -0.0073(8) -0.0003(8)
C40 0.0575(12) 0.0306(10) 0.0511(12) -0.0023(9) -0.0027(9) -0.0009(8)
C41 0.0556(12) 0.0328(11) 0.0576(13) -0.0170(9) 0.0005(9) -0.0067(8)
C42 0.0455(10) 0.0369(10) 0.0413(11) -0.0131(9) -0.0043(8) -0.0044(8)
C43 0.0359(9) 0.0349(10) 0.0376(10) -0.0124(8) -0.0040(7) -0.0011(7)
C44 0.0524(11) 0.0363(11) 0.0320(10) -0.0053(8) -0.0079(8) 0.0016(8)
C45 0.0728(15) 0.0607(14) 0.0778(16) 0.0189(12) -0.0289(12) -0.0205(11)
C46 0.0325(9) 0.0437(11) 0.0308(10) -0.0081(8) 0.0004(7) 0.0001(7)
C47 0.0365(9) 0.0477(11) 0.0302(9) -0.0089(8) -0.0032(7) -0.0031(8)
C48 0.0387(10) 0.0440(11) 0.0402(11) -0.0096(9) -0.0003(8) -0.0048(8)
C49 0.0346(9) 0.0506(12) 0.0391(11) -0.0008(9) -0.0018(8) -0.0020(8)
C50 0.0409(10) 0.0655(13) 0.0310(10) -0.0052(9) -0.0064(8) -0.0022(9)
C51 0.0421(10) 0.0539(12) 0.0348(10) -0.0140(9) -0.0047(8) -0.0049(8)
C52 0.0302(9) 0.0360(10) 0.0356(10) -0.0110(8) -0.0033(7) -0.0006(7)
C53 0.0328(9) 0.0293(9) 0.0389(10) -0.0112(8) -0.0026(7) -0.0008(7)
C54 0.0472(10) 0.0340(10) 0.0397(10) -0.0082(8) -0.0061(8) -0.0036(8)
C55 0.0517(11) 0.0297(10) 0.0537(12) -0.0076(9) -0.0102(9) -0.0009(8)
C56 0.0470(11) 0.0358(10) 0.0583(13) -0.0216(9) -0.0084(9) 0.0020(8)
C57 0.0424(10) 0.0427(11) 0.0422(11) -0.0183(9) -0.0030(8) 0.0019(8)
C58 0.0364(9) 0.0373(10) 0.0363(10) -0.0127(8) -0.0021(7) 0.0012(7)
C59 0.0465(10) 0.0337(10) 0.0316(10) -0.0063(8) 0.0002(7) -0.0029(8)
C60 0.0573(13) 0.0605(14) 0.0558(13) 0.0058(11) -0.0095(10) 0.0000(10)
N1 0.0394(8) 0.0436(9) 0.0361(9) -0.0091(7) -0.0047(6) -0.0014(6)
N2 0.0792(12) 0.0368(9) 0.0512(10) -0.0123(8) -0.0183(9) 0.0028(8)
N3 0.0407(8) 0.0488(10) 0.0378(9) -0.0138(7) -0.0042(6) 0.0019(7)
N4 0.0821(12) 0.0377(9) 0.0444(10) -0.0120(8) -0.0100(8) -0.0030(8)
N5 0.0392(8) 0.0394(9) 0.0360(9) -0.0087(7) -0.0048(6) -0.0015(6)
N6 0.0806(12) 0.0407(10) 0.0492(10) -0.0165(8) -0.0139(8) 0.0032(8)
N7 0.0390(8) 0.0445(9) 0.0344(9) -0.0102(7) -0.0045(6) -0.0012(6)
N8 0.0801(12) 0.0343(9) 0.0412(10) -0.0096(8) 0.0020(8) -0.0037(8)

loop_
_atom_type_symbol
_atom_type_description
_atom_type_scat_dispersion_real
_atom_type_scat_dispersion_imag
_atom_type_scat_source
C C 0.0033 0.0016 'International Tables Vol C Tables 4.2.6.8 and 6.1.1.4'
H H 0.0000 0.0000 'International Tables Vol C Tables 4.2.6.8 and 6.1.1.4'
N N 0.0061 0.0033 'International Tables Vol C Tables 4.2.6.8 and 6.1.1.4'

loop_
_geom_angle_atom_site_label_1
_geom_angle_atom_site_label_2
_geom_angle_atom_site_label_3
_geom_angle
C6 C1 C2 118.44(16)
C6 C1 N1 117.25(16)
C2 C1 N1 124.27(15)
C3 C2 C1 120.15(17)
C3 C2 H2 120
C1 C2 H2 120
C2 C3 C4 121.66(19)
C2 C3 H3 119
C4 C3 H3 119
C5 C4 C3 117.55(17)
C5 C4 C15 121.45(19)
C3 C4 C15 121.0(2)
C6 C5 C4 121.54(18)
C6 C5 H5 119
C4 C5 H5 119
C5 C6 C1 120.61(18)
C5 C6 H6 120
C1 C6 H6 120
C12 C7 C8 117.95(15)
C12 C7 C13 121.44(16)
C8 C7 C13 120.60(15)
C9 C8 C7 121.05(16)
C9 C8 C14 118.70(16)
C7 C8 C14 120.22(15)
C10 C9 C8 119.63(17)
C10 C9 H9 120
C8 C9 H9 120
C9 C10 C11 119.82(17)
C9 C10 H10 120
C11 C10 H10 120
C12 C11 C10 120.97(17)
C12 C11 H11 120
C10 C11 H11 120
C11 C12 C7 120.55(17)
C11 C12 H12 120
C7 C12 H12 120
N1 C13 C7 121.86(16)
N1 C13 H13 119
C7 C13 H13 119
N2 C14 C8 179.06(19)
C4 C15 H15A 110
C4 C15 H15B 110
H15A C15 H15B 110
C4 C15 H15C 110
H15A C15 H15C 110
H15B C15 H15C 110
C4 C15 H15D 110
H15A C15 H15D 141.
H15B C15 H15D 56.3
H15C C15 H15D 56.3
C4 C15 H15E 110
H15A C15 H15E 56.3
H15B C15 H15E 141.
H15C C15 H15E 56.3
H15D C15 H15E 110
C4 C15 H15F 110
H15A C15 H15F 56.3
H15B C15 H15F 56.3
H15C C15 H15F 141.
H15D C15 H15F 110
H15E C15 H15F 110
C17 C16 C21 118.48(17)
C17 C16 N3 123.57(15)
C21 C16 N3 117.94(16)
C18 C17 C16 120.12(16)
C18 C17 H17 120
C16 C17 H17 120
C17 C18 C19 121.77(17)
C17 C18 H18 119
C19 C18 H18 119
C20 C19 C18 117.39(17)
C20 C19 C30 121.28(17)
C18 C19 C30 121.30(18)
C21 C20 C19 121.68(17)
C21 C20 H20 119
C19 C20 H20 119
C20 C21 C16 120.51(18)
C20 C21 H21 120
C16 C21 H21 120
C27 C22 C23 117.65(16)
C27 C22 C28 122.17(16)
C23 C22 C28 120.17(15)
C24 C23 C22 121.34(15)
C24 C23 C29 118.54(16)
C22 C23 C29 120.10(15)
C25 C24 C23 119.25(17)
C25 C24 H24 120.
C23 C24 H24 120.
C26 C25 C24 120.06(17)
C26 C25 H25 120.
C24 C25 H25 120.
C27 C26 C25 120.62(17)
C27 C26 H26 120
C25 C26 H26 120
C26 C27 C22 121.06(17)
C26 C27 H27 120
C22 C27 H27 120
N3 C28 C22 122.82(16)
N3 C28 H28 119
C22 C28 H28 119
N4 C29 C23 178.81(19)
C19 C30 H30A 110
C19 C30 H30B 110
H30A C30 H30B 110
C19 C30 H30C 110
H30A C30 H30C 110
H30B C30 H30C 110
C19 C30 H30D 110
H30A C30 H30D 141.
H30B C30 H30D 56.3
H30C C30 H30D 56.3
C19 C30 H30E 110
H30A C30 H30E 56.3
H30B C30 H30E 141.
H30C C30 H30E 56.3
H30D C30 H30E 110
C19 C30 H30F 110
H30A C30 H30F 56.3
H30B C30 H30F 56.3
H30C C30 H30F 141.
H30D C30 H30F 110
H30E C30 H30F 110
C36 C31 C32 118.57(16)
C36 C31 N5 117.84(15)
C32 C31 N5 123.58(15)
C33 C32 C31 120.19(16)
C33 C32 H32 120
C31 C32 H32 120
C32 C33 C34 121.59(17)
C32 C33 H33 119.
C34 C33 H33 119.
C33 C34 C35 117.54(17)
C33 C34 C45 120.87(19)
C35 C34 C45 121.59(19)
C36 C35 C34 121.68(17)
C36 C35 H35 119.
C34 C35 H35 119.
C35 C36 C31 120.33(17)
C35 C36 H36 120
C31 C36 H36 120
C42 C37 C38 117.88(15)
C42 C37 C43 121.58(15)
C38 C37 C43 120.50(15)
C39 C38 C37 121.30(16)
C39 C38 C44 118.47(16)
C37 C38 C44 120.24(15)
C40 C39 C38 119.22(17)
C40 C39 H39 120.
C38 C39 H39 120.
C39 C40 C41 120.19(17)
C39 C40 H40 120
C41 C40 H40 120
C42 C41 C40 120.83(17)
C42 C41 H41 120
C40 C41 H41 120
C41 C42 C37 120.57(17)
C41 C42 H42 120
C37 C42 H42 120
N5 C43 C37 122.62(15)
N5 C43 H43 119
C37 C43 H43 119
N6 C44 C38 178.7(2)
C34 C45 H45A 110
C34 C45 H45B 110
H45A C45 H45B 110
C34 C45 H45C 110
H45A C45 H45C 110
H45B C45 H45C 110
C34 C45 H45D 110
H45A C45 H45D 141.
H45B C45 H45D 56.3
H45C C45 H45D 56.3
C34 C45 H45E 110
H45A C45 H45E 56.3
H45B C45 H45E 141.
H45C C45 H45E 56.3
H45D C45 H45E 110
C34 C45 H45F 110
H45A C45 H45F 56.3
H45B C45 H45F 56.3
H45C C45 H45F 141.
H45D C45 H45F 110
H45E C45 H45F 110
C51 C46 C47 118.36(16)
C51 C46 N7 117.40(16)
C47 C46 N7 124.23(15)
C48 C47 C46 120.15(16)
C48 C47 H47 120
C46 C47 H47 120
C47 C48 C49 121.92(17)
C47 C48 H48 119.
C49 C48 H48 119.
C48 C49 C50 117.49(16)
C48 C49 C60 121.50(18)
C50 C49 C60 120.99(17)
C51 C50 C49 121.34(17)
C51 C50 H50 119.
C49 C50 H50 119.
C50 C51 C46 120.70(17)
C50 C51 H51 120
C46 C51 H51 120
C57 C52 C53 117.66(15)
C57 C52 C58 122.08(15)
C53 C52 C58 120.25(14)
C54 C53 C52 121.24(15)
C54 C53 C59 118.45(15)
C52 C53 C59 120.30(14)
C55 C54 C53 119.39(16)
C55 C54 H54 120.
C53 C54 H54 120.
C54 C55 C56 119.98(16)
C54 C55 H55 120.
C56 C55 H55 120.
C57 C56 C55 120.68(16)
C57 C56 H56 120
C55 C56 H56 120
C56 C57 C52 121.02(17)
C56 C57 H57 120
C52 C57 H57 120
N7 C58 C52 122.60(15)
N7 C58 H58 119
C52 C58 H58 119
N8 C59 C53 179.06(19)
C49 C60 H60A 110
C49 C60 H60B 110
H60A C60 H60B 110
C49 C60 H60C 110
H60A C60 H60C 110
H60B C60 H60C 110
C49 C60 H60D 110
H60A C60 H60D 141.
H60B C60 H60D 56.3
H60C C60 H60D 56.3
C49 C60 H60E 110
H60A C60 H60E 56.3
H60B C60 H60E 141.
H60C C60 H60E 56.3
H60D C60 H60E 110
C49 C60 H60F 110
H60A C60 H60F 56.3
H60B C60 H60F 56.3
H60C C60 H60F 141.
H60D C60 H60F 110
H60E C60 H60F 110
C13 N1 C1 118.99(15)
C28 N3 C16 118.03(15)
C43 N5 C31 117.36(14)
C58 N7 C46 118.61(14)

loop_
_geom_bond_atom_site_label_1
_geom_bond_atom_site_label_2
_geom_bond_distance
C1 C6 1.390(2)
C1 C2 1.393(2)
C1 N1 1.418(2)
C2 C3 1.385(2)
C2 H2 0.95
C3 C4 1.389(3)
C3 H3 0.95
C4 C5 1.386(3)
C4 C15 1.510(2)
C5 C6 1.381(2)
C5 H5 0.95
C6 H6 0.95
C7 C12 1.393(2)
C7 C8 1.404(2)
C7 C13 1.469(2)
C8 C9 1.390(2)
C8 C14 1.437(2)
C9 C10 1.378(2)
C9 H9 0.95
C10 C11 1.381(2)
C10 H10 0.95
C11 C12 1.376(2)
C11 H11 0.95
C12 H12 0.95
C13 N1 1.266(2)
C13 H13 0.95
C14 N2 1.145(2)
C15 H15A 0.98
C15 H15B 0.98
C15 H15C 0.98
C15 H15D 0.98
C15 H15E 0.98
C15 H15F 0.98
C16 C17 1.390(2)
C16 C21 1.392(2)
C16 N3 1.426(2)
C17 C18 1.386(2)
C17 H17 0.95
C18 C19 1.388(2)
C18 H18 0.95
C19 C20 1.385(3)
C19 C30 1.508(2)
C20 C21 1.380(3)
C20 H20 0.95
C21 H21 0.95
C22 C27 1.392(2)
C22 C23 1.406(2)
C22 C28 1.464(2)
C23 C24 1.393(2)
C23 C29 1.440(2)
C24 C25 1.383(2)
C24 H24 0.95
C25 C26 1.382(2)
C25 H25 0.95
C26 C27 1.378(2)
C26 H26 0.95
C27 H27 0.95
C28 N3 1.275(2)
C28 H28 0.95
C29 N4 1.143(2)
C30 H30A 0.98
C30 H30B 0.98
C30 H30C 0.98
C30 H30D 0.98
C30 H30E 0.98
C30 H30F 0.98
C31 C36 1.389(2)
C31 C32 1.392(2)
C31 N5 1.421(2)
C32 C33 1.383(2)
C32 H32 0.95
C33 C34 1.386(2)
C33 H33 0.95
C34 C35 1.387(3)
C34 C45 1.512(2)
C35 C36 1.379(2)
C35 H35 0.95
C36 H36 0.95
C37 C42 1.393(2)
C37 C38 1.405(2)
C37 C43 1.464(2)
C38 C39 1.394(2)
C38 C44 1.442(2)
C39 C40 1.374(2)
C39 H39 0.95
C40 C41 1.385(2)
C40 H40 0.95
C41 C42 1.377(2)
C41 H41 0.95
C42 H42 0.95
C43 N5 1.2718(19)
C43 H43 0.95
C44 N6 1.141(2)
C45 H45A 0.98
C45 H45B 0.98
C45 H45C 0.98
C45 H45D 0.98
C45 H45E 0.98
C45 H45F 0.98
C46 C51 1.391(2)
C46 C47 1.393(2)
C46 N7 1.426(2)
C47 C48 1.381(2)
C47 H47 0.95
C48 C49 1.386(2)
C48 H48 0.95
C49 C50 1.389(2)
C49 C60 1.508(2)
C50 C51 1.382(2)
C50 H50 0.95
C51 H51 0.95
C52 C57 1.391(2)
C52 C53 1.405(2)
C52 C58 1.465(2)
C53 C54 1.393(2)
C53 C59 1.437(2)
C54 C55 1.379(2)
C54 H54 0.95
C55 C56 1.383(2)
C55 H55 0.95
C56 C57 1.376(2)
C56 H56 0.95
C57 H57 0.95
C58 N7 1.2686(19)
C58 H58 0.95
C59 N8 1.1412(19)
C60 H60A 0.98
C60 H60B 0.98
C60 H60C 0.98
C60 H60D 0.98
C60 H60E 0.98
C60 H60F 0.98

loop_
_geom_torsion_atom_site_label_1
_geom_torsion_atom_site_label_2
_geom_torsion_atom_site_label_3
_geom_torsion_atom_site_label_4
_geom_torsion
C6 C1 C2 C3 -2.4(2)
N1 C1 C2 C3 179.94(15)
C1 C2 C3 C4 0.7(3)
C2 C3 C4 C5 1.0(3)
C2 C3 C4 C15 179.89(16)
C3 C4 C5 C6 -0.9(3)
C15 C4 C5 C6 -179.77(16)
C4 C5 C6 C1 -0.9(3)
C2 C1 C6 C5 2.5(2)
N1 C1 C6 C5 -179.66(15)
C12 C7 C8 C9 -1.3(2)
C13 C7 C8 C9 178.31(15)
C12 C7 C8 C14 -179.68(15)
C13 C7 C8 C14 0.0(2)
C7 C8 C9 C10 1.0(3)
C14 C8 C9 C10 179.37(16)
C8 C9 C10 C11 0.0(3)
C9 C10 C11 C12 -0.6(3)
C10 C11 C12 C7 0.2(3)
C8 C7 C12 C11 0.7(2)
C13 C7 C12 C11 -178.92(15)
C12 C7 C13 N1 16.3(2)
C8 C7 C13 N1 -163.36(15)
C21 C16 C17 C18 1.8(2)
N3 C16 C17 C18 -179.43(15)
C16 C17 C18 C19 -0.2(3)
C17 C18 C19 C20 -1.4(3)
C17 C18 C19 C30 -179.55(16)
C18 C19 C20 C21 1.3(3)
C30 C19 C20 C21 179.50(17)
C19 C20 C21 C16 0.3(3)
C17 C16 C21 C20 -1.8(3)
N3 C16 C21 C20 179.31(15)
C27 C22 C23 C24 -1.6(2)
C28 C22 C23 C24 177.19(14)
C27 C22 C23 C29 176.71(15)
C28 C22 C23 C29 -4.5(2)
C22 C23 C24 C25 0.9(2)
C29 C23 C24 C25 -177.40(15)
C23 C24 C25 C26 0.4(3)
C24 C25 C26 C27 -1.0(3)
C25 C26 C27 C22 0.3(3)
C23 C22 C27 C26 1.0(2)
C28 C22 C27 C26 -177.77(15)
C27 C22 C28 N3 6.7(2)
C23 C22 C28 N3 -172.01(15)
C36 C31 C32 C33 3.2(2)
N5 C31 C32 C33 -177.78(15)
C31 C32 C33 C34 -0.7(2)
C32 C33 C34 C35 -1.3(3)
C32 C33 C34 C45 179.05(16)
C33 C34 C35 C36 0.8(3)
C45 C34 C35 C36 -179.59(17)
C34 C35 C36 C31 1.7(3)
C32 C31 C36 C35 -3.7(2)
N5 C31 C36 C35 177.19(15)
C42 C37 C38 C39 -1.5(2)
C43 C37 C38 C39 176.58(15)
C42 C37 C38 C44 179.02(15)
C43 C37 C38 C44 -2.9(2)
C37 C38 C39 C40 0.7(3)
C44 C38 C39 C40 -179.74(16)
C38 C39 C40 C41 0.7(3)
C39 C40 C41 C42 -1.3(3)
C40 C41 C42 C37 0.6(3)
C38 C37 C42 C41 0.8(2)
C43 C37 C42 C41 -177.22(15)
C42 C37 C43 N5 5.0(2)
C38 C37 C43 N5 -173.02(15)
C51 C46 C47 C48 -1.9(2)
N7 C46 C47 C48 178.90(14)
C46 C47 C48 C49 0.4(2)
C47 C48 C49 C50 0.9(2)
C47 C48 C49 C60 179.33(16)
C48 C49 C50 C51 -0.8(2)
C60 C49 C50 C51 -179.17(16)
C49 C50 C51 C46 -0.8(3)
C47 C46 C51 C50 2.1(2)
N7 C46 C51 C50 -178.67(14)
C57 C52 C53 C54 2.1(2)
C58 C52 C53 C54 -176.53(15)
C57 C52 C53 C59 -176.76(15)
C58 C52 C53 C59 4.6(2)
C52 C53 C54 C55 -1.5(2)
C59 C53 C54 C55 177.36(15)
C53 C54 C55 C56 -0.3(3)
C54 C55 C56 C57 1.5(3)
C55 C56 C57 C52 -0.9(3)
C53 C52 C57 C56 -0.9(2)
C58 C52 C57 C56 177.70(15)
C57 C52 C58 N7 0.1(2)
C53 C52 C58 N7 178.65(15)
C7 C13 N1 C1 178.84(14)
C6 C1 N1 C13 152.55(15)
C2 C1 N1 C13 -29.8(2)
C22 C28 N3 C16 -179.86(14)
C17 C16 N3 C28 33.4(2)
C21 C16 N3 C28 -147.78(16)
C37 C43 N5 C31 179.11(14)
C36 C31 N5 C43 -138.90(16)
C32 C31 N5 C43 42.0(2)
C52 C58 N7 C46 -179.36(14)
C51 C46 N7 C58 151.44(15)
C47 C46 N7 C58 -29.4(2)
